data_4062360
loop_
_publ_author_name
'Dakternieks, Dainis'
'Duthie, Andrew'
'Smyth, Douglas R.'
'Stapleton, Clynton P. D.'
'Tiekink, Edward R. T.'

_publ_section_title
;
 Steric Control over Molecular Structure and Supramolecular Association
 Exerted by Tin- and Ligand-Bound Groups in Diorganotin Carboxylates
;
_journal_issue 22
_journal_name_full Organometallics
_journal_page_first 4599
_journal_page_last 4603
_journal_paper_doi 10.1021/om0340140
_journal_volume 22
_journal_year 2003
_chemical_formula_moiety 'C25 H36 N2 O6 Sn'
_chemical_formula_sum 'C25 H36 N2 O6 Sn'
_chemical_formula_weight 579.25
_space_group_IT_number 14
_symmetry_cell_setting monoclinic
_symmetry_space_group_name_Hall '-P 2ybc'
_symmetry_space_group_name_H-M 'P 1 21/c 1'
_cell_angle_alpha 90
_cell_angle_beta 94.00(2)
_cell_angle_gamma 90
_cell_formula_units_Z 4
_cell_length_a 9.754(3)
_cell_length_b 19.473(2)
_cell_length_c 13.379(2)
_cell_measurement_temperature 173
_cell_volume 2535.0(9)
_diffrn_ambient_temperature 173
_exptl_crystal_density_diffrn 1.518
_cod_original_sg_symbol_H-M 'P 21/c'
_cod_database_code 4062360

loop_
_symmetry_equiv_pos_as_xyz
'  +x,  +y,  +z'
'  -x,1/2+y,1/2-z'
'  -x,  -y,  -z'
'  +x,1/2-y,1/2+z'

loop_
_atom_site_label
_atom_site_type_symbol
_atom_site_fract_x
_atom_site_fract_y
_atom_site_fract_z
_atom_site_U_iso_or_equiv
_atom_site_adp_type
_atom_site_occupancy
_atom_site_symmetry_multiplicity
_atom_site_calc_flag
_atom_site_refinement_flags
_atom_site_disorder_assembly
_atom_site_disorder_group
Sn Sn 0.25256(2) 0.241194(10) 0.319590(15) 0.01534(6) Uani 1 1 d . . .
O1 O 0.1183(2) 0.29713(11) 0.20270(15) 0.0190(4) Uani 1 1 d . . .
O2 O -0.0721(2) 0.35363(12) 0.14733(17) 0.0249(5) Uani 1 1 d . . .
O3 O 0.3575(2) 0.23210(11) 0.17775(15) 0.0214(5) Uani 1 1 d . . .
O4 O 0.5360(3) 0.20219(14) 0.09427(18) 0.0340(6) Uani 1 1 d . . .
O5 O 0.26514(19) 0.20454(7) 0.49598(8) 0.0215(5) Uani 1 1 d D . .
H5A H 0.2200 0.1680 0.5049 0.032 Uiso 1 1 d D . .
H5B H 0.3017 0.2166 0.5524 0.032 Uiso 1 1 d D . .
O6 O 0.1024(3) 0.09499(13) 0.52236(18) 0.0327(6) Uani 1 1 d . . .
H6O H 0.0426 0.1104 0.5587 0.050 Uiso 1 1 calc R . .
N1 N 0.0192(3) 0.27387(12) 0.38035(19) 0.0173(5) Uani 1 1 d . . .
N2 N 0.4871(3) 0.19130(13) 0.35187(19) 0.0184(5) Uani 1 1 d . . .
C1 C -0.0024(3) 0.32024(15) 0.2122(2) 0.0178(6) Uani 1 1 d . . .
C2 C -0.0628(3) 0.30636(15) 0.3103(2) 0.0177(6) Uani 1 1 d . . .
C3 C -0.1947(3) 0.32856(16) 0.3263(3) 0.0224(7) Uani 1 1 d . . .
H3 H -0.2501 0.3507 0.2747 0.027 Uiso 1 1 calc R . .
C4 C -0.2429(3) 0.31762(17) 0.4192(3) 0.0262(7) Uani 1 1 d . . .
H4 H -0.3321 0.3327 0.4334 0.031 Uiso 1 1 calc R . .
C5 C -0.1589(3) 0.28407(17) 0.4917(2) 0.0246(7) Uani 1 1 d . . .
H5 H -0.1908 0.2754 0.5560 0.030 Uiso 1 1 calc R . .
C6 C -0.0285(3) 0.26338(16) 0.4700(2) 0.0214(6) Uani 1 1 d . . .
H6 H 0.0285 0.2410 0.5205 0.026 Uiso 1 1 calc R . .
C7 C 0.4799(3) 0.20744(16) 0.1717(2) 0.0211(6) Uani 1 1 d . . .
C8 C 0.5543(3) 0.18386(15) 0.2693(2) 0.0188(6) Uani 1 1 d . . .
C9 C 0.6846(3) 0.15570(17) 0.2711(3) 0.0240(7) Uani 1 1 d . . .
H9 H 0.7298 0.1509 0.2108 0.029 Uiso 1 1 calc R . .
C10 C 0.7491(3) 0.13441(17) 0.3619(3) 0.0270(7) Uani 1 1 d . . .
H10 H 0.8390 0.1154 0.3646 0.032 Uiso 1 1 calc R . .
C11 C 0.6806(3) 0.14128(17) 0.4473(3) 0.0260(7) Uani 1 1 d . . .
H11 H 0.7214 0.1268 0.5103 0.031 Uiso 1 1 calc R . .
C12 C 0.5505(3) 0.16978(17) 0.4393(2) 0.0238(7) Uani 1 1 d . . .
H12 H 0.5031 0.1745 0.4986 0.029 Uiso 1 1 calc R . .
C13 C 0.3434(3) 0.33765(16) 0.3696(2) 0.0194(6) Uani 1 1 d . . .
H13 H 0.4141 0.3272 0.4253 0.023 Uiso 1 1 calc R . .
C14 C 0.2409(4) 0.38725(17) 0.4105(3) 0.0270(7) Uani 1 1 d . . .
H14A H 0.1995 0.3659 0.4684 0.032 Uiso 1 1 calc R . .
H14B H 0.1661 0.3962 0.3582 0.032 Uiso 1 1 calc R . .
C15 C 0.3079(4) 0.45558(19) 0.4435(3) 0.0337(8) Uani 1 1 d . . .
H15A H 0.2371 0.4869 0.4674 0.040 Uiso 1 1 calc R . .
H15B H 0.3774 0.4473 0.4997 0.040 Uiso 1 1 calc R . .
C16 C 0.3757(4) 0.48884(17) 0.3577(3) 0.0323(8) Uani 1 1 d . . .
H16A H 0.3051 0.5005 0.3036 0.039 Uiso 1 1 calc R . .
H16B H 0.4213 0.5319 0.3811 0.039 Uiso 1 1 calc R . .
C17 C 0.4803(4) 0.44123(18) 0.3176(3) 0.0351(9) Uani 1 1 d . . .
H17A H 0.5561 0.4339 0.3697 0.042 Uiso 1 1 calc R . .
H17B H 0.5196 0.4629 0.2590 0.042 Uiso 1 1 calc R . .
C18 C 0.4171(4) 0.37136(17) 0.2861(3) 0.0266(7) Uani 1 1 d . . .
H18A H 0.3511 0.3780 0.2272 0.032 Uiso 1 1 calc R . .
H18B H 0.4908 0.3404 0.2659 0.032 Uiso 1 1 calc R . .
C19 C 0.1585(3) 0.14182(15) 0.2928(2) 0.0184(6) Uani 1 1 d . . .
H19 H 0.0898 0.1360 0.3443 0.022 Uiso 1 1 calc R . .
C20 C 0.0779(4) 0.13894(18) 0.1903(3) 0.0295(8) Uani 1 1 d . . .
H20A H 0.0078 0.1758 0.1865 0.035 Uiso 1 1 calc R . .
H20B H 0.1415 0.1475 0.1372 0.035 Uiso 1 1 calc R . .
C21 C 0.0067(4) 0.06938(19) 0.1713(3) 0.0342(9) Uani 1 1 d . . .
H21A H -0.0691 0.0647 0.2163 0.041 Uiso 1 1 calc R . .
H21B H -0.0338 0.0679 0.1014 0.041 Uiso 1 1 calc R . .
C22 C 0.1054(4) 0.00945(19) 0.1886(3) 0.0376(9) Uani 1 1 d . . .
H22A H 0.1726 0.0098 0.1365 0.045 Uiso 1 1 calc R . .
H22B H 0.0534 -0.0342 0.1824 0.045 Uiso 1 1 calc R . .
C23 C 0.1823(4) 0.01310(17) 0.2922(3) 0.0318(8) Uani 1 1 d . . .
H23A H 0.2489 -0.0252 0.2997 0.038 Uiso 1 1 calc R . .
H23B H 0.1160 0.0080 0.3446 0.038 Uiso 1 1 calc R . .
C24 C 0.2589(3) 0.08190(15) 0.3066(3) 0.0250(7) Uani 1 1 d . . .
H24A H 0.3058 0.0837 0.3746 0.030 Uiso 1 1 calc R . .
H24B H 0.3296 0.0856 0.2573 0.030 Uiso 1 1 calc R . .
C25 C 0.1642(4) 0.0359(2) 0.5677(3) 0.0401(9) Uani 1 1 d . . .
H25A H 0.2626 0.0356 0.5570 0.060 Uiso 1 1 calc R . .
H25B H 0.1210 -0.0054 0.5378 0.060 Uiso 1 1 calc R . .
H25C H 0.1519 0.0365 0.6398 0.060 Uiso 1 1 calc R . .

loop_
_atom_site_aniso_label
_atom_site_aniso_U_11
_atom_site_aniso_U_22
_atom_site_aniso_U_33
_atom_site_aniso_U_23
_atom_site_aniso_U_13
_atom_site_aniso_U_12
Sn 0.01535(9) 0.01549(10) 0.01526(9) 0.00069(8) 0.00156(7) 0.00001(8)
O1 0.0171(11) 0.0229(12) 0.0169(11) 0.0022(8) 0.0020(8) 0.0040(8)
O2 0.0221(12) 0.0290(13) 0.0233(12) 0.0051(10) 0.0001(9) 0.0077(9)
O3 0.0184(11) 0.0280(12) 0.0181(10) 0.0020(9) 0.0032(8) 0.0037(9)
O4 0.0272(14) 0.0524(17) 0.0235(13) 0.0028(11) 0.0100(10) 0.0106(12)
O5 0.0237(12) 0.0250(12) 0.0161(11) -0.0009(8) 0.0027(9) -0.0043(9)
O6 0.0461(17) 0.0255(13) 0.0282(13) -0.0014(10) 0.0144(12) -0.0034(11)
N1 0.0168(12) 0.0151(13) 0.0202(12) -0.0001(9) 0.0024(10) 0.0021(9)
N2 0.0171(13) 0.0168(13) 0.0211(13) 0.0008(10) 0.0004(10) 0.0006(10)
C1 0.0197(15) 0.0167(15) 0.0166(15) -0.0028(11) -0.0002(12) -0.0001(11)
C2 0.0165(15) 0.0149(14) 0.0217(16) -0.0004(11) 0.0005(12) -0.0019(11)
C3 0.0161(15) 0.0222(16) 0.0288(18) 0.0051(13) 0.0018(13) 0.0018(12)
C4 0.0190(16) 0.0244(18) 0.036(2) -0.0002(14) 0.0099(14) 0.0031(13)
C5 0.0255(17) 0.0264(17) 0.0231(17) -0.0004(13) 0.0101(13) -0.0025(13)
C6 0.0227(15) 0.0210(15) 0.0207(15) 0.0003(13) 0.0033(12) 0.0002(13)
C7 0.0199(16) 0.0193(16) 0.0243(17) -0.0005(12) 0.0027(13) 0.0007(12)
C8 0.0180(15) 0.0160(15) 0.0225(16) -0.0007(12) 0.0019(12) -0.0010(11)
C9 0.0219(16) 0.0234(17) 0.0272(17) -0.0026(13) 0.0050(13) 0.0022(13)
C10 0.0176(16) 0.0254(17) 0.0376(19) -0.0009(14) -0.0009(14) 0.0063(13)
C11 0.0232(17) 0.0281(18) 0.0254(17) 0.0025(13) -0.0074(14) 0.0031(14)
C12 0.0223(17) 0.0259(17) 0.0232(17) 0.0003(13) 0.0021(13) 0.0018(13)
C13 0.0168(15) 0.0182(16) 0.0224(16) 0.0016(12) -0.0034(12) -0.0029(11)
C14 0.0303(19) 0.0229(17) 0.0279(18) -0.0056(13) 0.0036(15) -0.0027(14)
C15 0.038(2) 0.0270(19) 0.036(2) -0.0075(15) 0.0010(17) -0.0025(15)
C16 0.035(2) 0.0172(17) 0.044(2) 0.0015(15) -0.0041(17) -0.0034(14)
C17 0.028(2) 0.0264(19) 0.051(2) 0.0043(16) 0.0098(17) -0.0064(15)
C18 0.0239(17) 0.0208(17) 0.036(2) 0.0032(14) 0.0087(15) -0.0034(13)
C19 0.0175(15) 0.0154(15) 0.0225(16) -0.0016(11) 0.0032(12) -0.0019(11)
C20 0.038(2) 0.0258(18) 0.0237(18) 0.0006(14) -0.0087(15) -0.0041(15)
C21 0.037(2) 0.031(2) 0.033(2) -0.0069(15) -0.0082(16) -0.0091(16)
C22 0.038(2) 0.028(2) 0.047(2) -0.0143(17) 0.0120(18) -0.0105(16)
C23 0.0269(19) 0.0175(17) 0.052(2) -0.0011(15) 0.0098(17) -0.0004(14)
C24 0.0223(17) 0.0172(15) 0.036(2) -0.0015(13) 0.0036(14) 0.0013(13)
C25 0.045(2) 0.039(2) 0.036(2) 0.0065(17) 0.0012(18) -0.0038(18)

loop_
_geom_bond_atom_site_label_1
_geom_bond_atom_site_label_2
_geom_bond_distance
_geom_bond_site_symmetry_2
_geom_bond_publ_flag
Sn C19 2.161(3) . ?
Sn C13 2.163(3) . ?
Sn O3 2.225(2) . ?
Sn O1 2.250(2) . ?
Sn O5 2.4603(11) . ?
Sn N2 2.495(3) . ?
Sn N1 2.550(3) . ?
O1 C1 1.275(4) . ?
O2 C1 1.247(4) . ?
O3 C7 1.294(4) . ?
O4 C7 1.209(4) . ?
O6 C25 1.416(4) . ?
N1 C6 1.332(4) . ?
N1 C2 1.347(4) . ?
N2 C8 1.331(4) . ?
N2 C12 1.351(4) . ?
C1 C2 1.500(4) . ?
C2 C3 1.388(4) . ?
C3 C4 1.375(4) . ?
C4 C5 1.389(5) . ?
C5 C6 1.384(4) . ?
C7 C8 1.520(4) . ?
C8 C9 1.383(4) . ?
C9 C10 1.392(5) . ?
C10 C11 1.369(5) . ?
C11 C12 1.382(4) . ?
C13 C14 1.519(4) . ?
C13 C18 1.520(4) . ?
C14 C15 1.534(5) . ?
C15 C16 1.510(5) . ?
C16 C17 1.505(5) . ?
C17 C18 1.541(5) . ?
C19 C24 1.526(4) . ?
C19 C20 1.534(4) . ?
C20 C21 1.535(5) . ?
C21 C22 1.520(5) . ?
C22 C23 1.531(6) . ?
C23 C24 1.540(4) . ?
